data_7251536
loop_
_publ_author_name
'Gerten, Anthony L.'
'Larson, Sarah N.'
'Ojala, William H.'

_publ_section_title
;
 Examining the role of molecular and crystallographic symmetry in
 isomorphism: a series of centrosymmetric &#x201C;bridge-flipped&#x201D;
 trifluoromethyl-substituted bis-benzylideneanilines
;
_journal_issue 4
_journal_name_full CrystEngComm
_journal_page_first 849
_journal_page_last 861
_journal_paper_doi 10.1039/D5CE01058F
_journal_volume 28
_journal_year 2026
_chemical_formula_sum 'C22 H14 F6 N2'
_chemical_formula_weight 420.35
_chemical_melting_point 410.0(10)
_chemical_name_systematic N,N^'^-(1,4-phenylenedimethylidyne)bis(2-trifluoromethyl)benzenamine
_space_group_crystal_system monoclinic
_space_group_IT_number 14
_space_group_name_Hall '-P 2yn'
_space_group_name_H-M_alt 'P 1 21/n 1'
_atom_sites_solution_hydrogens geom
_atom_sites_solution_primary direct
_audit_creation_method SHELXL-2019/3
_audit_update_record
;
2025-08-25 deposited with the CCDC.	2025-12-16 downloaded from the CCDC.
;
_cell_angle_alpha 90
_cell_angle_beta 94.887(2)
_cell_angle_gamma 90
_cell_formula_units_Z 4
_cell_length_a 8.3139(15)
_cell_length_b 12.128(2)
_cell_length_c 19.032(3)
_cell_measurement_reflns_used 4024
_cell_measurement_temperature 173(2)
_cell_measurement_theta_max 27.32
_cell_measurement_theta_min 2.60
_cell_volume 1912.0(6)
_computing_cell_refinement 'Bruker SAINT'
_computing_data_collection 'Bruker APEX2'
_computing_data_reduction 'Bruker SAINT'
_computing_molecular_graphics
'Mercury (Macrae et al., J. Appl. Cryst., 53, 226-235, 2020) and ORTEP-3 for Windows (L. J. Farrugia, J. Appl. Cryst. (2012),45, 849-854)'
_computing_publication_material 'enCIFer (Allen et al., J. Appl. Cryst., 37, 335-338, 2004)'
_computing_structure_refinement 'SHELXL-2019/2 (Sheldrick, 2019)'
_computing_structure_solution 'SHELXS-97 (Sheldrick 2008)'
_diffrn_ambient_temperature 173(2)
_diffrn_measured_fraction_theta_full 1.000
_diffrn_measured_fraction_theta_max 0.992
_diffrn_measurement_device_type 'Siemens SMART platform CCD'
_diffrn_measurement_method '\f and \w scans'
_diffrn_radiation_type MoK\a
_diffrn_radiation_wavelength 0.71073
_diffrn_reflns_av_R_equivalents 0.0272
_diffrn_reflns_av_unetI/netI 0.0210
_diffrn_reflns_Laue_measured_fraction_full 1.000
_diffrn_reflns_Laue_measured_fraction_max 0.992
_diffrn_reflns_limit_h_max 10
_diffrn_reflns_limit_h_min -10
_diffrn_reflns_limit_k_max 15
_diffrn_reflns_limit_k_min -15
_diffrn_reflns_limit_l_max 24
_diffrn_reflns_limit_l_min -24
_diffrn_reflns_number 21004
_diffrn_reflns_point_group_measured_fraction_full 1.000
_diffrn_reflns_point_group_measured_fraction_max 0.992
_diffrn_reflns_theta_full 25.242
_diffrn_reflns_theta_max 27.530
_diffrn_reflns_theta_min 1.993
_diffrn_source 'sealed tube'
_exptl_absorpt_coefficient_mu 0.128
_exptl_absorpt_correction_T_max 0.7456
_exptl_absorpt_correction_T_min 0.6877
_exptl_absorpt_correction_type multi-scan
_exptl_absorpt_process_details 'Sheldrick, G. M. (2008) SADABS, Version 2008/1, Bruker AXS Inc., Madison'
_exptl_crystal_colour yellow
_exptl_crystal_density_diffrn 1.460
_exptl_crystal_density_method 'not measured'
_exptl_crystal_description prism
_exptl_crystal_F_000 856
_exptl_crystal_recrystallization_method 'Re-crystallisation from solvent: ethanol'
_exptl_crystal_size_max 0.530
_exptl_crystal_size_mid 0.250
_exptl_crystal_size_min 0.200
_exptl_transmission_factor_max 0.7456
_exptl_transmission_factor_min 0.6877
_refine_diff_density_max 0.159
_refine_diff_density_min -0.206
_refine_diff_density_rms 0.039
_refine_ls_extinction_method none
_refine_ls_goodness_of_fit_ref 1.034
_refine_ls_hydrogen_treatment constr
_refine_ls_matrix_type full
_refine_ls_number_parameters 271
_refine_ls_number_reflns 4363
_refine_ls_number_restraints 0
_refine_ls_restrained_S_all 1.034
_refine_ls_R_factor_all 0.0587
_refine_ls_R_factor_gt 0.0398
_refine_ls_shift/su_max 0.001
_refine_ls_shift/su_mean 0.000
_refine_ls_structure_factor_coef Fsqd
_refine_ls_weighting_details 'w=1/[\s^2^(Fo^2^)+(0.0414P)^2^+0.4804P] where P=(Fo^2^+2Fc^2^)/3'
_refine_ls_weighting_scheme calc
_refine_ls_wR_factor_gt 0.0900
_refine_ls_wR_factor_ref 0.0974
_reflns_Friedel_coverage 0.000
_reflns_number_gt 3335
_reflns_number_total 4363
_reflns_threshold_expression 'I > 2\s(I)'
_cod_data_source_file d5ce01058f2.cif
_cod_data_source_block 09127z
_cod_depositor_comments
;
The following automatic conversions were performed:

data item '_chemical_melting_point' value '409-411 K' was changed to
'410.0(10)' -- the average value was taken and precision was
estimated.

Automatic conversion script
Id: cif_fix_values 8170 2020-07-09 18:12:32Z antanas 
;
_cod_original_sg_symbol_H-M 'P 21/n'
_cod_database_code 7251536
_shelx_shelxl_version_number 2019/3
_shelx_space_group_comment
;
The symmetry employed for this shelxl refinement is uniquely defined
by the following loop, which should always be used as a source of
symmetry information in preference to the above space-group names.
They are only intended as comments.
;
_shelx_estimated_absorpt_t_min 0.935
_shelx_estimated_absorpt_t_max 0.975

loop_
_space_group_symop_operation_xyz
'x, y, z'
'-x+1/2, y+1/2, -z+1/2'
'-x, -y, -z'
'x-1/2, -y-1/2, z-1/2'

loop_
_atom_site_label
_atom_site_type_symbol
_atom_site_fract_x
_atom_site_fract_y
_atom_site_fract_z
_atom_site_U_iso_or_equiv
_atom_site_adp_type
_atom_site_occupancy
_atom_site_site_symmetry_order
_atom_site_calc_flag
_atom_site_refinement_flags_posn
_atom_site_refinement_flags_adp
_atom_site_refinement_flags_occupancy
_atom_site_disorder_assembly
_atom_site_disorder_group
F1 F 0.43943(12) -0.22626(9) 0.29187(6) 0.0640(3) Uani 1 1 d . . . . .
F2 F 0.46990(11) -0.12993(8) 0.38637(5) 0.0563(3) Uani 1 1 d . . . . .
F3 F 0.51995(12) -0.05876(8) 0.28764(5) 0.0585(3) Uani 1 1 d . . . . .
F4 F 0.75071(11) 0.47427(7) 0.68280(5) 0.0529(2) Uani 1 1 d . . . . .
F5 F 0.49800(12) 0.48418(9) 0.65220(6) 0.0700(3) Uani 1 1 d . . . . .
F6 F 0.60012(17) 0.57025(9) 0.74412(5) 0.0817(4) Uani 1 1 d . . . . .
N1 N 0.78177(14) -0.01743(9) 0.39756(6) 0.0377(3) Uani 1 1 d . . . . .
N2 N 0.69601(14) 0.52232(9) 0.53707(6) 0.0359(3) Uani 1 1 d . . . . .
C1 C 0.82491(17) -0.12195(11) 0.37176(7) 0.0351(3) Uani 1 1 d . . . . .
C2 C 0.70682(17) -0.18982(11) 0.33695(7) 0.0354(3) Uani 1 1 d . . . . .
C3 C 0.74958(19) -0.29259(12) 0.31215(7) 0.0416(3) Uani 1 1 d . . . . .
H3 H 0.670162 -0.337676 0.287480 0.050 Uiso 1 1 calc R U . . .
C4 C 0.9073(2) -0.32968(12) 0.32317(8) 0.0454(4) Uani 1 1 d . . . . .
H4 H 0.936044 -0.399683 0.305660 0.054 Uiso 1 1 calc R U . . .
C5 C 1.0223(2) -0.26508(13) 0.35949(8) 0.0451(4) Uani 1 1 d . . . . .
H5 H 1.129798 -0.291386 0.368152 0.054 Uiso 1 1 calc R U . . .
C6 C 0.98159(18) -0.16167(12) 0.38348(8) 0.0420(3) Uani 1 1 d . . . . .
H6 H 1.061893 -0.117414 0.408254 0.050 Uiso 1 1 calc R U . . .
C7 C 0.86014(17) 0.06611(11) 0.37903(7) 0.0363(3) Uani 1 1 d . . . . .
H7 H 0.939450 0.056046 0.346498 0.044 Uiso 1 1 calc R U . . .
C8 C 0.83327(16) 0.17735(11) 0.40574(7) 0.0338(3) Uani 1 1 d . . . . .
C9 C 0.91546(18) 0.26570(11) 0.37892(7) 0.0381(3) Uani 1 1 d . . . . .
H9 H 0.985532 0.253489 0.342782 0.046 Uiso 1 1 calc R U . . .
C10 C 0.89590(17) 0.37118(12) 0.40445(8) 0.0382(3) Uani 1 1 d . . . . .
H10 H 0.951800 0.431025 0.385424 0.046 Uiso 1 1 calc R U . . .
C11 C 0.68785(16) 0.63107(11) 0.56336(7) 0.0344(3) Uani 1 1 d . . . . .
C12 C 0.65234(17) 0.64356(12) 0.63360(7) 0.0372(3) Uani 1 1 d . . . . .
C13 C 0.64171(19) 0.74837(13) 0.66272(8) 0.0451(4) Uani 1 1 d . . . . .
H13 H 0.619111 0.756361 0.710548 0.054 Uiso 1 1 calc R U . . .
C14 C 0.6639(2) 0.84082(13) 0.62219(9) 0.0486(4) Uani 1 1 d . . . . .
H14 H 0.657185 0.912229 0.642248 0.058 Uiso 1 1 calc R U . . .
C15 C 0.69599(19) 0.82941(12) 0.55254(8) 0.0461(4) Uani 1 1 d . . . . .
H15 H 0.710108 0.892999 0.524572 0.055 Uiso 1 1 calc R U . . .
C16 C 0.70757(18) 0.72534(12) 0.52344(8) 0.0406(3) Uani 1 1 d . . . . .
H16 H 0.729318 0.718266 0.475443 0.049 Uiso 1 1 calc R U . . .
C17 C 0.78204(16) 0.50176(11) 0.48657(7) 0.0356(3) Uani 1 1 d . . . . .
H17 H 0.839605 0.560215 0.466888 0.043 Uiso 1 1 calc R U . . .
C18 C 0.79483(16) 0.39025(11) 0.45787(7) 0.0334(3) Uani 1 1 d . . . . .
C19 C 0.71112(16) 0.30141(12) 0.48453(7) 0.0356(3) Uani 1 1 d . . . . .
H19 H 0.641404 0.313560 0.520803 0.043 Uiso 1 1 calc R U . . .
C20 C 0.72919(17) 0.19671(11) 0.45853(7) 0.0360(3) Uani 1 1 d . . . . .
H20 H 0.670728 0.137189 0.476494 0.043 Uiso 1 1 calc R U . . .
C21 C 0.53585(19) -0.15148(12) 0.32601(8) 0.0433(3) Uani 1 1 d . . . . .
C22 C 0.6253(2) 0.54389(13) 0.67739(8) 0.0468(4) Uani 1 1 d . . . . .

loop_
_atom_site_aniso_label
_atom_site_aniso_U_11
_atom_site_aniso_U_22
_atom_site_aniso_U_33
_atom_site_aniso_U_23
_atom_site_aniso_U_13
_atom_site_aniso_U_12
F1 0.0504(6) 0.0619(6) 0.0780(7) -0.0158(5) -0.0050(5) -0.0067(5)
F2 0.0497(5) 0.0684(6) 0.0525(6) -0.0009(5) 0.0152(4) 0.0061(5)
F3 0.0599(6) 0.0528(6) 0.0619(6) 0.0173(5) 0.0003(5) 0.0118(5)
F4 0.0652(6) 0.0430(5) 0.0504(5) 0.0066(4) 0.0045(4) 0.0133(4)
F5 0.0552(6) 0.0649(7) 0.0909(8) 0.0255(6) 0.0130(6) -0.0128(5)
F6 0.1400(11) 0.0612(7) 0.0510(6) 0.0108(5) 0.0493(7) 0.0208(7)
N1 0.0442(7) 0.0319(6) 0.0376(6) -0.0034(5) 0.0064(5) 0.0005(5)
N2 0.0398(6) 0.0337(6) 0.0341(6) -0.0024(5) 0.0027(5) -0.0001(5)
C1 0.0448(8) 0.0305(7) 0.0312(7) 0.0028(5) 0.0100(6) 0.0008(6)
C2 0.0448(8) 0.0312(7) 0.0312(7) 0.0040(5) 0.0083(6) -0.0003(6)
C3 0.0573(9) 0.0315(7) 0.0367(7) 0.0010(6) 0.0081(7) -0.0050(6)
C4 0.0642(10) 0.0320(8) 0.0417(8) 0.0030(6) 0.0143(7) 0.0083(7)
C5 0.0495(9) 0.0417(8) 0.0449(8) 0.0044(7) 0.0084(7) 0.0106(7)
C6 0.0447(8) 0.0409(8) 0.0407(8) 0.0002(6) 0.0052(6) 0.0001(6)
C7 0.0391(7) 0.0363(8) 0.0338(7) -0.0017(6) 0.0044(6) 0.0004(6)
C8 0.0349(7) 0.0340(7) 0.0321(7) -0.0030(5) -0.0004(5) -0.0002(6)
C9 0.0420(8) 0.0361(8) 0.0372(7) -0.0024(6) 0.0096(6) -0.0003(6)
C10 0.0408(8) 0.0345(8) 0.0400(8) 0.0006(6) 0.0075(6) -0.0042(6)
C11 0.0331(7) 0.0336(7) 0.0366(7) -0.0014(6) 0.0036(6) 0.0027(5)
C12 0.0378(7) 0.0359(7) 0.0387(7) 0.0008(6) 0.0076(6) 0.0059(6)
C13 0.0528(9) 0.0434(9) 0.0404(8) -0.0043(6) 0.0116(7) 0.0119(7)
C14 0.0582(10) 0.0327(8) 0.0555(10) -0.0069(7) 0.0096(8) 0.0096(7)
C15 0.0533(9) 0.0335(8) 0.0524(9) 0.0057(7) 0.0093(7) 0.0046(7)
C16 0.0477(8) 0.0371(8) 0.0378(8) 0.0015(6) 0.0091(6) 0.0034(6)
C17 0.0367(7) 0.0330(7) 0.0371(7) 0.0007(6) 0.0027(6) -0.0019(6)
C18 0.0334(7) 0.0336(7) 0.0325(7) -0.0024(5) -0.0009(5) 0.0001(5)
C19 0.0357(7) 0.0376(8) 0.0338(7) -0.0031(6) 0.0049(6) -0.0011(6)
C20 0.0382(7) 0.0343(7) 0.0359(7) -0.0003(6) 0.0049(6) -0.0050(6)
C21 0.0490(9) 0.0396(8) 0.0415(8) 0.0007(6) 0.0051(7) -0.0010(7)
C22 0.0565(10) 0.0436(9) 0.0426(8) 0.0031(7) 0.0168(7) 0.0072(7)

loop_
_atom_type_symbol
_atom_type_description
_atom_type_scat_dispersion_real
_atom_type_scat_dispersion_imag
_atom_type_scat_source
C C 0.0033 0.0016 'International Tables Vol C Tables 4.2.6.8 and 6.1.1.4'
H H 0.0000 0.0000 'International Tables Vol C Tables 4.2.6.8 and 6.1.1.4'
N N 0.0061 0.0033 'International Tables Vol C Tables 4.2.6.8 and 6.1.1.4'
F F 0.0171 0.0103 'International Tables Vol C Tables 4.2.6.8 and 6.1.1.4'

loop_
_geom_angle_atom_site_label_1
_geom_angle_atom_site_label_2
_geom_angle_atom_site_label_3
_geom_angle
_geom_angle_site_symmetry_1
_geom_angle_site_symmetry_3
_geom_angle_publ_flag
C7 N1 C1 117.79(12) . . ?
C17 N2 C11 119.85(12) . . ?
C6 C1 C2 118.76(13) . . ?
C6 C1 N1 121.09(13) . . ?
C2 C1 N1 120.05(12) . . ?
C3 C2 C1 119.83(13) . . ?
C3 C2 C21 119.99(13) . . ?
C1 C2 C21 120.17(13) . . ?
C4 C3 C2 120.40(14) . . ?
C4 C3 H3 119.8 . . ?
C2 C3 H3 119.8 . . ?
C5 C4 C3 119.97(14) . . ?
C5 C4 H4 120.0 . . ?
C3 C4 H4 120.0 . . ?
C4 C5 C6 120.12(15) . . ?
C4 C5 H5 119.9 . . ?
C6 C5 H5 119.9 . . ?
C5 C6 C1 120.85(14) . . ?
C5 C6 H6 119.6 . . ?
C1 C6 H6 119.6 . . ?
N1 C7 C8 122.73(13) . . ?
N1 C7 H7 118.6 . . ?
C8 C7 H7 118.6 . . ?
C9 C8 C20 119.14(13) . . ?
C9 C8 C7 119.18(12) . . ?
C20 C8 C7 121.67(13) . . ?
C10 C9 C8 120.49(13) . . ?
C10 C9 H9 119.8 . . ?
C8 C9 H9 119.8 . . ?
C9 C10 C18 120.44(13) . . ?
C9 C10 H10 119.8 . . ?
C18 C10 H10 119.8 . . ?
C16 C11 C12 118.47(13) . . ?
C16 C11 N2 124.20(12) . . ?
C12 C11 N2 117.29(12) . . ?
C13 C12 C11 120.25(13) . . ?
C13 C12 C22 119.89(13) . . ?
C11 C12 C22 119.86(13) . . ?
C14 C13 C12 120.16(14) . . ?
C14 C13 H13 119.9 . . ?
C12 C13 H13 119.9 . . ?
C15 C14 C13 120.01(14) . . ?
C15 C14 H14 120.0 . . ?
C13 C14 H14 120.0 . . ?
C14 C15 C16 120.06(14) . . ?
C14 C15 H15 120.0 . . ?
C16 C15 H15 120.0 . . ?
C15 C16 C11 121.02(14) . . ?
C15 C16 H16 119.5 . . ?
C11 C16 H16 119.5 . . ?
N2 C17 C18 121.76(13) . . ?
N2 C17 H17 119.1 . . ?
C18 C17 H17 119.1 . . ?
C10 C18 C19 119.07(12) . . ?
C10 C18 C17 119.52(13) . . ?
C19 C18 C17 121.37(12) . . ?
C20 C19 C18 120.45(13) . . ?
C20 C19 H19 119.8 . . ?
C18 C19 H19 119.8 . . ?
C19 C20 C8 120.39(13) . . ?
C19 C20 H20 119.8 . . ?
C8 C20 H20 119.8 . . ?
F2 C21 F1 106.01(12) . . ?
F2 C21 F3 105.94(12) . . ?
F1 C21 F3 106.03(12) . . ?
F2 C21 C2 113.28(12) . . ?
F1 C21 C2 112.31(12) . . ?
F3 C21 C2 112.68(12) . . ?
F5 C22 F4 105.87(13) . . ?
F5 C22 F6 106.58(13) . . ?
F4 C22 F6 105.10(13) . . ?
F5 C22 C12 112.94(13) . . ?
F4 C22 C12 113.55(12) . . ?
F6 C22 C12 112.17(13) . . ?

loop_
_geom_bond_atom_site_label_1
_geom_bond_atom_site_label_2
_geom_bond_distance
_geom_bond_site_symmetry_2
_geom_bond_publ_flag
F1 C21 1.3411(18) . ?
F2 C21 1.3402(17) . ?
F3 C21 1.3412(17) . ?
F4 C22 1.3387(18) . ?
F5 C22 1.3373(19) . ?
F6 C22 1.3431(18) . ?
N1 C7 1.2707(18) . ?
N1 C1 1.4165(17) . ?
N2 C17 1.2708(17) . ?
N2 C11 1.4143(17) . ?
C1 C6 1.389(2) . ?
C1 C2 1.403(2) . ?
C2 C3 1.390(2) . ?
C2 C21 1.493(2) . ?
C3 C4 1.385(2) . ?
C3 H3 0.9500 . ?
C4 C5 1.376(2) . ?
C4 H4 0.9500 . ?
C5 C6 1.386(2) . ?
C5 H5 0.9500 . ?
C6 H6 0.9500 . ?
C7 C8 1.4655(19) . ?
C7 H7 0.9500 . ?
C8 C9 1.391(2) . ?
C8 C20 1.4005(19) . ?
C9 C10 1.3830(19) . ?
C9 H9 0.9500 . ?
C10 C18 1.3924(19) . ?
C10 H10 0.9500 . ?
C11 C16 1.390(2) . ?
C11 C12 1.4015(19) . ?
C12 C13 1.393(2) . ?
C12 C22 1.496(2) . ?
C13 C14 1.382(2) . ?
C13 H13 0.9500 . ?
C14 C15 1.381(2) . ?
C14 H14 0.9500 . ?
C15 C16 1.385(2) . ?
C15 H15 0.9500 . ?
C16 H16 0.9500 . ?
C17 C18 1.4656(19) . ?
C17 H17 0.9500 . ?
C18 C19 1.4010(19) . ?
C19 C20 1.376(2) . ?
C19 H19 0.9500 . ?
C20 H20 0.9500 . ?

loop_
_geom_torsion_atom_site_label_1
_geom_torsion_atom_site_label_2
_geom_torsion_atom_site_label_3
_geom_torsion_atom_site_label_4
_geom_torsion
_geom_torsion_site_symmetry_1
_geom_torsion_site_symmetry_2
_geom_torsion_site_symmetry_3
_geom_torsion_site_symmetry_4
_geom_torsion_publ_flag
C7 N1 C1 C6 56.72(18) . . . . ?
C7 N1 C1 C2 -126.72(14) . . . . ?
N1 C1 C2 C3 -179.58(12) . . . . ?
C6 C1 C2 C21 177.58(12) . . . . ?
N1 C1 C2 C21 0.94(19) . . . . ?
C21 C2 C3 C4 -178.83(13) . . . . ?
N1 C1 C6 C5 178.52(13) . . . . ?
C1 N1 C7 C8 -176.13(12) . . . . ?
N1 C7 C8 C9 -175.26(14) . . . . ?
N1 C7 C8 C20 5.9(2) . . . . ?
C7 C8 C9 C10 -178.24(13) . . . . ?
C17 N2 C11 C16 28.2(2) . . . . ?
C17 N2 C11 C12 -153.92(13) . . . . ?
N2 C11 C12 C13 -179.69(13) . . . . ?
C16 C11 C12 C22 178.11(14) . . . . ?
N2 C11 C12 C22 0.1(2) . . . . ?
C22 C12 C13 C14 -178.94(15) . . . . ?
N2 C11 C16 C15 179.19(14) . . . . ?
C11 N2 C17 C18 179.67(12) . . . . ?
C9 C10 C18 C17 177.00(13) . . . . ?
N2 C17 C18 C10 -177.38(13) . . . . ?
N2 C17 C18 C19 0.7(2) . . . . ?
C17 C18 C19 C20 -177.71(13) . . . . ?
C7 C8 C20 C19 177.46(13) . . . . ?
C3 C2 C21 F2 120.49(14) . . . . ?
C1 C2 C21 F2 -60.02(17) . . . . ?
C3 C2 C21 F1 0.41(19) . . . . ?
C1 C2 C21 F1 179.90(12) . . . . ?
C3 C2 C21 F3 -119.25(14) . . . . ?
C1 C2 C21 F3 60.23(17) . . . . ?
C13 C12 C22 F5 117.42(16) . . . . ?
C11 C12 C22 F5 -62.42(18) . . . . ?
C13 C12 C22 F4 -122.03(15) . . . . ?
C11 C12 C22 F4 58.14(19) . . . . ?
C13 C12 C22 F6 -3.0(2) . . . . ?
C11 C12 C22 F6 177.12(13) . . . . ?
